data_7237770
loop_
_publ_author_name
'Ge, Bang-Di'
'Han, Song-De'
'Wei, Qi'
'Li, Jin-Hua'
'Wang, Guo-Ming'

_publ_section_title
;
 Coordination-driven strategy towards crystalline hybrid photochromic
 materials via the marriage of a non-photochromic extended dipyridine unit
 and zincophosphate
;
_journal_issue 13
_journal_name_full 'Journal of Materials Chemistry C'
_journal_page_first 3920
_journal_paper_doi 10.1039/C9TC00851A
_journal_volume 7
_journal_year 2019
_chemical_formula_sum 'C34 H36 N5 O13 P3 Zn3'
_chemical_formula_weight 1011.70
_space_group_crystal_system orthorhombic
_space_group_IT_number 70
_space_group_name_Hall '-F 2uv 2vw'
_space_group_name_H-M_alt 'F d d d :2'
_atom_sites_solution_hydrogens mixed
_audit_creation_method SHELXL-2016/6
_audit_update_record
;
2019-01-17 deposited with the CCDC.	2019-03-05 downloaded from the CCDC.
;
_cell_angle_alpha 90
_cell_angle_beta 90
_cell_angle_gamma 90
_cell_formula_units_Z 16
_cell_length_a 20.7520(10)
_cell_length_b 24.4248(14)
_cell_length_c 29.3054(16)
_cell_measurement_reflns_used 3989
_cell_measurement_temperature 293(2)
_cell_measurement_theta_max 30.0670
_cell_measurement_theta_min 2.7720
_cell_volume 14853.8(14)
_computing_structure_refinement 'SHELXL-2016/6 (Sheldrick, 2016)'
_diffrn_ambient_temperature 293(2)
_diffrn_measured_fraction_theta_full 0.999
_diffrn_measured_fraction_theta_max 0.999
_diffrn_measurement_device_type 'XtaLAB Mini (ROW)'
_diffrn_radiation_type MoK\a
_diffrn_radiation_wavelength 0.71073
_diffrn_reflns_av_R_equivalents 0.0349
_diffrn_reflns_av_unetI/netI 0.0479
_diffrn_reflns_Laue_measured_fraction_full 0.999
_diffrn_reflns_Laue_measured_fraction_max 0.999
_diffrn_reflns_limit_h_max 9
_diffrn_reflns_limit_h_min -24
_diffrn_reflns_limit_k_max 29
_diffrn_reflns_limit_k_min -12
_diffrn_reflns_limit_l_max 34
_diffrn_reflns_limit_l_min -15
_diffrn_reflns_number 7906
_diffrn_reflns_point_group_measured_fraction_full 0.999
_diffrn_reflns_point_group_measured_fraction_max 0.999
_diffrn_reflns_theta_full 25.007
_diffrn_reflns_theta_max 25.007
_diffrn_reflns_theta_min 2.576
_exptl_absorpt_coefficient_mu 2.127
_exptl_absorpt_correction_T_max 0.506
_exptl_absorpt_correction_T_min 0.255
_exptl_absorpt_correction_type multi-scan
_exptl_crystal_colour colourless
_exptl_crystal_density_diffrn 1.810
_exptl_crystal_description block
_exptl_crystal_F_000 8224
_exptl_crystal_size_max 0.75
_exptl_crystal_size_mid 0.55
_exptl_crystal_size_min 0.32
_refine_diff_density_max 2.026
_refine_diff_density_min -0.790
_refine_diff_density_rms 0.123
_refine_ls_extinction_method none
_refine_ls_goodness_of_fit_ref 0.916
_refine_ls_hydrogen_treatment constr
_refine_ls_matrix_type full
_refine_ls_number_parameters 266
_refine_ls_number_reflns 3283
_refine_ls_number_restraints 29
_refine_ls_restrained_S_all 1.019
_refine_ls_R_factor_all 0.0719
_refine_ls_R_factor_gt 0.0472
_refine_ls_shift/su_max 0.001
_refine_ls_shift/su_mean 0.000
_refine_ls_structure_factor_coef Fsqd
_refine_ls_weighting_details 'w=1/[\s^2^(Fo^2^)+(0.1156P)^2^+49.8921P] where P=(Fo^2^+2Fc^2^)/3'
_refine_ls_weighting_scheme calc
_refine_ls_wR_factor_gt 0.1356
_refine_ls_wR_factor_ref 0.1517
_reflns_Friedel_coverage 0.000
_reflns_number_gt 2458
_reflns_number_total 3283
_reflns_threshold_expression 'I > 2\s(I)'
_cod_data_source_file c9tc00851a2.cif
_cod_data_source_block 1
_cod_original_sg_symbol_H-M 'F d d d'
_cod_database_code 7237770
_shelx_shelxl_version_number 2016/6
_shelx_space_group_comment
;
The symmetry employed for this shelxl refinement is uniquely defined
by the following loop, which should always be used as a source of
symmetry information in preference to the above space-group names.
They are only intended as comments.
;

loop_
_space_group_symop_operation_xyz
'x, y, z'
'-x+3/4, -y+3/4, z'
'-x+3/4, y, -z+3/4'
'x, -y+3/4, -z+3/4'
'x, y+1/2, z+1/2'
'-x+3/4, -y+5/4, z+1/2'
'-x+3/4, y+1/2, -z+5/4'
'x, -y+5/4, -z+5/4'
'x+1/2, y, z+1/2'
'-x+5/4, -y+3/4, z+1/2'
'-x+5/4, y, -z+5/4'
'x+1/2, -y+3/4, -z+5/4'
'x+1/2, y+1/2, z'
'-x+5/4, -y+5/4, z'
'-x+5/4, y+1/2, -z+3/4'
'x+1/2, -y+5/4, -z+3/4'
'-x, -y, -z'
'x-3/4, y-3/4, -z'
'x-3/4, -y, z-3/4'
'-x, y-3/4, z-3/4'
'-x, -y+1/2, -z+1/2'
'x-3/4, y-1/4, -z+1/2'
'x-3/4, -y+1/2, z-1/4'
'-x, y-1/4, z-1/4'
'-x+1/2, -y, -z+1/2'
'x-1/4, y-3/4, -z+1/2'
'x-1/4, -y, z-1/4'
'-x+1/2, y-3/4, z-1/4'
'-x+1/2, -y+1/2, -z'
'x-1/4, y-1/4, -z'
'x-1/4, -y+1/2, z-3/4'
'-x+1/2, y-1/4, z-3/4'

loop_
_atom_site_label
_atom_site_type_symbol
_atom_site_fract_x
_atom_site_fract_y
_atom_site_fract_z
_atom_site_U_iso_or_equiv
_atom_site_adp_type
_atom_site_occupancy
_atom_site_site_symmetry_order
_atom_site_calc_flag
_atom_site_refinement_flags_posn
_atom_site_refinement_flags_adp
_atom_site_refinement_flags_occupancy
_atom_site_disorder_assembly
_atom_site_disorder_group
C1 C 0.4681(3) 0.4763(3) 0.7007(2) 0.0408(16) Uani 1 1 d . . . . .
H1 H 0.447765 0.454478 0.679093 0.049 Uiso 1 1 calc R U . . .
C2 C 0.5322(3) 0.4886(3) 0.6947(2) 0.0475(18) Uani 1 1 d . . . . .
H2 H 0.554251 0.475158 0.669461 0.057 Uiso 1 1 calc R U . . .
C3 C 0.5639(3) 0.5210(3) 0.7261(3) 0.0474(17) Uani 1 1 d . . . . .
C4 C 0.5290(3) 0.5381(3) 0.7636(2) 0.0365(15) Uani 1 1 d . . . . .
H4 H 0.548755 0.558875 0.786269 0.044 Uiso 1 1 calc R U . . .
C5 C 0.4649(3) 0.5244(3) 0.7674(2) 0.0351(14) Uani 1 1 d . . . . .
H5 H 0.442047 0.536523 0.792776 0.042 Uiso 1 1 calc R U . . .
C6 C 0.6323(3) 0.5372(4) 0.7195(3) 0.062(2) Uani 1 1 d . . . . .
C7 C 0.6562(6) 0.5496(7) 0.6750(5) 0.053(3) Uani 0.520(8) 1 d . U P A 1
H7 H 0.628617 0.549451 0.649999 0.064 Uiso 0.520(8) 1 calc R U P A 1
C7A C 0.6700(7) 0.4998(7) 0.6869(5) 0.053(3) Uani 0.480(8) 1 d . U P A 2
H7A H 0.650926 0.469959 0.672505 0.064 Uiso 0.480(8) 1 calc R U P A 2
C8 C 0.7191(6) 0.5617(6) 0.6696(5) 0.052(3) Uani 0.520(8) 1 d . U P A 1
H8 H 0.733856 0.569169 0.640303 0.063 Uiso 0.520(8) 1 calc R U P A 1
C8A C 0.7344(7) 0.5133(7) 0.6801(5) 0.052(3) Uani 0.480(8) 1 d . U P A 2
H8A H 0.760154 0.492123 0.661074 0.063 Uiso 0.480(8) 1 calc R U P A 2
C9 C 0.7625(3) 0.5635(4) 0.7045(3) 0.066(2) Uani 1 1 d . . . . .
C10 C 0.7334(4) 0.5726(3) 0.7456(3) 0.067(3) Uani 1 1 d . . . . .
H10 H 0.757110 0.587445 0.769507 0.080 Uiso 1 1 calc R U . . .
C11 C 0.6695(4) 0.5600(4) 0.7520(3) 0.076(3) Uani 1 1 d . . . . .
H11 H 0.650959 0.567700 0.780172 0.092 Uiso 1 1 calc R U . . .
C12 C 0.8315(3) 0.5738(3) 0.6960(2) 0.0467(17) Uani 1 1 d . . . . .
C13 C 0.8629(3) 0.5518(3) 0.6589(3) 0.054(2) Uani 1 1 d . . . . .
H13 H 0.839553 0.531693 0.637632 0.064 Uiso 1 1 calc R U . . .
C14 C 0.9281(3) 0.5590(3) 0.6528(2) 0.0477(18) Uani 1 1 d . . . . .
H14 H 0.948638 0.543808 0.627579 0.057 Uiso 1 1 calc R U . . .
C15 C 0.9337(3) 0.6106(3) 0.7192(2) 0.0429(16) Uani 1 1 d . . . . .
H15 H 0.958228 0.631051 0.739625 0.052 Uiso 1 1 calc R U . . .
C16 C 0.8688(3) 0.6041(3) 0.7264(3) 0.0508(19) Uani 1 1 d . . . . .
H16 H 0.849610 0.620009 0.751760 0.061 Uiso 1 1 calc R U . . .
N1 N 0.4339(2) 0.49425(19) 0.73598(16) 0.0278(11) Uani 1 1 d . . . . .
N2 N 0.9614(2) 0.5878(2) 0.68305(18) 0.0328(11) Uani 1 1 d . . . . .
O1 O 0.20209(18) 0.51817(15) 0.81599(12) 0.0292(9) Uani 1 1 d D . . . .
O2 O 0.31240(19) 0.53600(15) 0.78266(12) 0.0289(9) Uani 1 1 d D . . . .
O3 O 0.26779(19) 0.59759(15) 0.84110(14) 0.0366(10) Uani 1 1 d D . . . .
H3 H 0.224627 0.604878 0.852440 0.055 Uiso 1 1 d DR U . . .
O4 O 0.29825(18) 0.50226(17) 0.86376(12) 0.0302(9) Uani 1 1 d . . . . .
O5 O 0.41169(16) 0.41589(14) 0.82637(11) 0.0192(7) Uani 1 1 d . . . . .
O6 O 0.32485(17) 0.40467(15) 0.76747(13) 0.0267(9) Uani 1 1 d . . . . .
C17 C 0.1805(2) 0.6214(3) 0.89761(18) 0.0360(16) Uani 1 1 d D . . . .
P1 P 0.375000 0.375000 0.79620(6) 0.0157(4) Uani 1 2 d S T P . .
P2 P 0.27057(6) 0.53600(5) 0.82526(4) 0.0199(3) Uani 1 1 d D . . . .
Zn1 Zn 0.33755(3) 0.47694(2) 0.74335(2) 0.0200(2) Uani 1 1 d . . . . .
Zn2 Zn 0.375000 0.46096(3) 0.875000 0.0165(2) Uani 1 2 d S T P . .
N3 N 0.125000 0.625000 0.8773(3) 0.100(5) Uani 1 2 d DS T P . .

loop_
_atom_site_aniso_label
_atom_site_aniso_U_11
_atom_site_aniso_U_22
_atom_site_aniso_U_33
_atom_site_aniso_U_23
_atom_site_aniso_U_13
_atom_site_aniso_U_12
C1 0.025(3) 0.050(4) 0.046(4) -0.014(3) 0.007(3) -0.010(3)
C2 0.019(3) 0.077(5) 0.047(4) -0.009(4) 0.008(3) -0.002(3)
C3 0.017(3) 0.064(5) 0.061(4) 0.000(4) -0.001(3) -0.003(3)
C4 0.015(3) 0.054(4) 0.041(3) 0.000(3) -0.003(3) -0.004(3)
C5 0.026(3) 0.041(3) 0.038(3) 0.004(3) 0.001(3) -0.005(3)
C6 0.019(3) 0.111(7) 0.056(4) -0.004(5) 0.007(3) -0.010(4)
C7 0.029(4) 0.072(5) 0.059(5) -0.012(5) 0.003(4) -0.011(4)
C7A 0.029(4) 0.072(5) 0.059(5) -0.012(5) 0.003(4) -0.011(4)
C8 0.032(4) 0.070(5) 0.055(5) -0.014(5) 0.012(4) -0.017(4)
C8A 0.032(4) 0.070(5) 0.055(5) -0.014(5) 0.012(4) -0.017(4)
C9 0.018(3) 0.117(7) 0.062(5) -0.013(5) -0.001(4) -0.019(4)
C10 0.032(4) 0.073(5) 0.095(6) -0.051(5) 0.017(4) -0.021(4)
C11 0.036(4) 0.072(6) 0.121(8) -0.065(6) 0.038(5) -0.023(4)
C12 0.019(3) 0.063(4) 0.058(4) -0.018(4) 0.004(3) -0.011(3)
C13 0.022(3) 0.078(5) 0.060(4) -0.036(4) 0.002(3) -0.017(4)
C14 0.028(3) 0.059(4) 0.056(4) -0.025(4) 0.010(3) -0.002(3)
C15 0.025(3) 0.048(4) 0.056(4) -0.023(3) 0.003(3) -0.010(3)
C16 0.026(3) 0.059(4) 0.067(4) -0.033(4) 0.014(3) -0.007(3)
N1 0.017(2) 0.031(2) 0.035(2) 0.004(2) 0.000(2) -0.004(2)
N2 0.017(2) 0.035(3) 0.047(3) -0.007(2) 0.003(2) -0.003(2)
O1 0.021(2) 0.043(2) 0.0246(18) 0.0112(17) -0.0055(17) -0.0044(18)
O2 0.028(2) 0.032(2) 0.0272(19) 0.0011(16) 0.0065(18) 0.0010(18)
O3 0.034(2) 0.026(2) 0.049(2) -0.0078(19) 0.004(2) 0.0061(19)
O4 0.0195(19) 0.043(2) 0.0284(19) 0.0126(18) 0.0004(17) 0.0088(18)
O5 0.0114(16) 0.0234(17) 0.0228(17) -0.0093(14) 0.0016(14) -0.0025(15)
O6 0.0194(19) 0.0264(19) 0.034(2) 0.0105(16) -0.0073(17) -0.0033(17)
C17 0.017(3) 0.072(4) 0.019(3) -0.018(3) -0.008(2) 0.029(3)
P1 0.0124(8) 0.0185(8) 0.0161(8) 0.000 0.000 -0.0024(7)
P2 0.0165(7) 0.0226(7) 0.0206(6) 0.0028(5) -0.0014(6) 0.0022(6)
Zn1 0.0137(3) 0.0242(3) 0.0221(3) 0.0049(2) -0.0005(2) -0.0008(3)
Zn2 0.0128(4) 0.0204(4) 0.0161(4) 0.000 0.0000(3) 0.000
N3 0.195(16) 0.049(6) 0.057(6) 0.000 0.000 0.030(8)

loop_
_atom_type_symbol
_atom_type_description
_atom_type_scat_dispersion_real
_atom_type_scat_dispersion_imag
_atom_type_scat_source
C C 0.0033 0.0016 'International Tables Vol C Tables 4.2.6.8 and 6.1.1.4'
H H 0.0000 0.0000 'International Tables Vol C Tables 4.2.6.8 and 6.1.1.4'
N N 0.0061 0.0033 'International Tables Vol C Tables 4.2.6.8 and 6.1.1.4'
O O 0.0106 0.0060 'International Tables Vol C Tables 4.2.6.8 and 6.1.1.4'
P P 0.1023 0.0942 'International Tables Vol C Tables 4.2.6.8 and 6.1.1.4'
Zn Zn 0.2839 1.4301 'International Tables Vol C Tables 4.2.6.8 and 6.1.1.4'

loop_
_geom_angle_atom_site_label_1
_geom_angle_atom_site_label_2
_geom_angle_atom_site_label_3
_geom_angle
_geom_angle_site_symmetry_1
_geom_angle_site_symmetry_3
N1 C1 C2 123.0(6) . .
C1 C2 C3 120.0(6) . .
C4 C3 C2 117.1(6) . .
C4 C3 C6 121.5(7) . .
C2 C3 C6 121.4(7) . .
C5 C4 C3 119.8(6) . .
N1 C5 C4 122.7(6) . .
C11 C6 C7 110.9(9) . .
C11 C6 C3 124.6(7) . .
C7 C6 C3 120.4(8) . .
C11 C6 C7A 113.2(8) . .
C3 C6 C7A 114.1(8) . .
C8 C7 C6 119.4(13) . .
C8A C7A C6 115.9(13) . .
C7 C8 C9 124.0(13) . .
C7A C8A C9 119.2(13) . .
C8 C9 C10 112.1(8) . .
C8 C9 C12 121.3(9) . .
C10 C9 C12 123.4(7) . .
C10 C9 C8A 111.9(8) . .
C12 C9 C8A 115.2(8) . .
C11 C10 C9 120.7(7) . .
C6 C11 C10 123.4(8) . .
C16 C12 C13 116.7(6) . .
C16 C12 C9 121.6(6) . .
C13 C12 C9 121.7(6) . .
C14 C13 C12 121.2(6) . .
N2 C14 C13 119.5(6) . .
N2 C15 C16 119.8(6) . .
C15 C16 C12 120.7(6) . .
C1 N1 C5 117.3(5) . .
C1 N1 Zn1 122.2(4) . .
C5 N1 Zn1 120.4(4) . .
C15 N2 C14 122.1(5) . .
P2 O1 Zn1 123.1(2) . 25_566
P2 O2 Zn1 130.4(2) . .
P2 O4 Zn2 137.1(2) . .
P1 O5 Zn2 126.3(2) . .
P1 O6 Zn1 123.2(2) . .
O6 P1 O6 112.8(3) 2 .
O6 P1 O5 106.80(18) 2 .
O6 P1 O5 110.35(19) . .
O6 P1 O5 110.35(19) 2 2
O6 P1 O5 106.80(18) . 2
O5 P1 O5 109.7(3) . 2
O1 P2 O4 109.6(2) . .
O1 P2 O2 112.9(2) . .
O4 P2 O2 113.3(2) . .
O1 P2 O3 107.1(2) . .
O4 P2 O3 108.3(2) . .
O2 P2 O3 105.2(2) . .
O2 Zn1 O6 115.66(16) . .
O2 Zn1 O1 112.28(16) . 25_566
O6 Zn1 O1 109.30(16) . 25_566
O2 Zn1 N1 99.97(18) . .
O6 Zn1 N1 111.18(17) . .
O1 Zn1 N1 107.92(17) 25_566 .
O4 Zn2 O4 116.4(3) . 3_556
O4 Zn2 O5 119.69(15) . .
O4 Zn2 O5 95.64(14) 3_556 .
O4 Zn2 O5 95.63(14) . 3_556
O4 Zn2 O5 119.69(15) 3_556 3_556
O5 Zn2 O5 111.5(2) . 3_556
C17 N3 C17 125.4(9) . 14_455

loop_
_geom_bond_atom_site_label_1
_geom_bond_atom_site_label_2
_geom_bond_distance
_geom_bond_site_symmetry_2
C1 N1 1.327(8) .
C1 C2 1.376(9) .
C2 C3 1.378(10) .
C3 C4 1.382(10) .
C3 C6 1.486(9) .
C4 C5 1.376(8) .
C5 N1 1.343(8) .
C6 C11 1.346(11) .
C6 C7 1.429(17) .
C6 C7A 1.538(18) .
C7 C8 1.348(18) .
C7A C8A 1.39(2) .
C8 C9 1.363(16) .
C8A C9 1.535(17) .
C9 C10 1.364(11) .
C9 C12 1.476(9) .
C10 C11 1.375(10) .
C12 C16 1.391(9) .
C12 C13 1.377(9) .
C13 C14 1.377(9) .
C14 N2 1.326(8) .
C15 N2 1.329(8) .
C15 C16 1.372(9) .
N1 Zn1 2.056(5) .
O1 P2 1.511(4) .
O1 Zn1 1.927(4) 25_566
O2 P2 1.521(4) .
O2 Zn1 1.918(4) .
O3 P2 1.575(4) .
O4 P2 1.510(4) .
O4 Zn2 1.914(4) .
O5 P1 1.536(3) .
O5 Zn2 1.955(3) .
O6 P1 1.522(4) .
O6 Zn1 1.920(4) .
C17 N3 1.299(6) .

loop_
_geom_hbond_atom_site_label_D
_geom_hbond_atom_site_label_H
_geom_hbond_atom_site_label_A
_geom_hbond_distance_DH
_geom_hbond_distance_HA
_geom_hbond_distance_DA
_geom_hbond_angle_DHA
_geom_hbond_site_symmetry_A
O3 H3 N3 0.97 2.25 3.218(5) 177.7 .
C15 H15 O6 0.93 2.50 3.144(7) 126.9 26_666
C15 H15 O2 0.93 2.42 3.136(7) 133.3 14
C14 H14 O4 0.93 2.39 3.125(8) 136.0 27_665
C14 H14 O1 0.93 2.36 3.205(7) 151.5 27_665
O3 H3 N3 0.97 2.25 3.218(5) 177.7 .
C15 H15 O6 0.93 2.50 3.144(7) 126.9 26_666
C15 H15 O2 0.93 2.42 3.136(7) 133.3 14
C14 H14 O4 0.93 2.39 3.125(8) 136.0 27_665
C14 H14 O1 0.93 2.36 3.205(7) 151.5 27_665
O3 H3 N3 0.97 2.25 3.218(5) 177.7 .
C15 H15 O6 0.93 2.50 3.144(7) 126.9 26_666
C15 H15 O2 0.93 2.42 3.136(7) 133.3 14
C14 H14 O4 0.93 2.39 3.125(8) 136.0 27_665
C14 H14 O1 0.93 2.36 3.205(7) 151.5 27_665
O3 H3 N3 0.97 2.25 3.218(5) 177.7 .
C15 H15 O6 0.93 2.50 3.144(7) 126.9 26_666
C15 H15 O2 0.93 2.42 3.136(7) 133.3 14
C14 H14 O4 0.93 2.39 3.125(8) 136.0 27_665
C14 H14 O1 0.93 2.36 3.205(7) 151.5 27_665
C15 H15 O6 0.93 2.50 3.144(7) 126.9 26_666
C15 H15 O2 0.93 2.42 3.136(7) 133.3 14
C14 H14 O4 0.93 2.39 3.125(8) 136.0 27_665
C14 H14 O1 0.93 2.36 3.205(7) 151.5 27_665
C15 H15 O6 0.93 2.50 3.144(7) 126.9 26_666
C15 H15 O2 0.93 2.42 3.136(7) 133.3 14
C14 H14 O4 0.93 2.39 3.125(8) 136.0 27_665
C14 H14 O1 0.93 2.36 3.205(7) 151.5 27_665
C15 H15 O6 0.93 2.50 3.144(7) 126.9 26_666
C15 H15 O2 0.93 2.42 3.136(7) 133.3 14
C14 H14 O4 0.93 2.39 3.125(8) 136.0 27_665
C14 H14 O1 0.93 2.36 3.205(7) 151.5 27_665
C15 H15 O6 0.93 2.50 3.144(7) 126.9 26_666
C15 H15 O2 0.93 2.42 3.136(7) 133.3 14
C14 H14 O4 0.93 2.39 3.125(8) 136.0 27_665
C14 H14 O1 0.93 2.36 3.205(7) 151.5 27_665
C15 H15 O6 0.93 2.50 3.144(7) 126.9 26_666
C15 H15 O2 0.93 2.42 3.136(7) 133.3 14
C14 H14 O4 0.93 2.39 3.125(8) 136.0 27_665
C14 H14 O1 0.93 2.36 3.205(7) 151.5 27_665
C1 H1 N3 0.93 2.96 3.884(9) 170.9 25_566
C15 H15 O6 0.93 2.50 3.144(7) 126.9 26_666
C15 H15 O2 0.93 2.42 3.136(7) 133.3 14
C14 H14 O4 0.93 2.39 3.125(8) 136.0 27_665
C14 H14 O1 0.93 2.36 3.205(7) 151.5 27_665
C1 H1 N3 0.93 2.96 3.884(9) 170.9 25_566
C15 H15 O6 0.93 2.50 3.144(7) 126.9 26_666
C15 H15 O2 0.93 2.42 3.136(7) 133.3 14
C14 H14 O4 0.93 2.39 3.125(8) 136.0 27_665
C14 H14 O1 0.93 2.36 3.205(7) 151.5 27_665
C1 H1 N3 0.93 2.96 3.884(9) 170.9 25_566
C15 H15 O6 0.93 2.50 3.144(7) 126.9 26_666
C15 H15 O2 0.93 2.42 3.136(7) 133.3 14
C14 H14 O4 0.93 2.39 3.125(8) 136.0 27_665
C14 H14 O1 0.93 2.36 3.205(7) 151.5 27_665
C15 H15 O6 0.93 2.50 3.144(7) 126.9 26_666
C15 H15 O2 0.93 2.42 3.136(7) 133.3 14
C14 H14 O4 0.93 2.39 3.125(8) 136.0 27_665
C14 H14 O1 0.93 2.36 3.205(7) 151.5 27_665
C15 H15 O6 0.93 2.50 3.144(7) 126.9 26_666
C15 H15 O2 0.93 2.42 3.136(7) 133.3 14
C14 H14 O4 0.93 2.39 3.125(8) 136.0 27_665
C14 H14 O1 0.93 2.36 3.205(7) 151.5 27_665
C15 H15 O6 0.93 2.50 3.144(7) 126.9 26_666
C15 H15 O2 0.93 2.42 3.136(7) 133.3 14
C14 H14 O4 0.93 2.39 3.125(8) 136.0 27_665
C14 H14 O1 0.93 2.36 3.205(7) 151.5 27_665
C14 H14 O1 0.93 2.36 3.205(7) 151.5 27_665
C14 H14 O4 0.93 2.39 3.125(8) 136.0 27_665
C15 H15 O2 0.93 2.42 3.136(7) 133.3 14
C15 H15 O6 0.93 2.50 3.144(7) 126.9 26_666
C14 H14 O1 0.93 2.36 3.205(7) 151.5 27_665
C14 H14 O4 0.93 2.39 3.125(8) 136.0 27_665
C15 H15 O2 0.93 2.42 3.136(7) 133.3 14
C15 H15 O6 0.93 2.50 3.144(7) 126.9 26_666
C14 H14 O1 0.93 2.36 3.205(7) 151.5 27_665
C14 H14 O4 0.93 2.39 3.125(8) 136.0 27_665
C15 H15 O2 0.93 2.42 3.136(7) 133.3 14
C15 H15 O6 0.93 2.50 3.144(7) 126.9 26_666
C14 H14 O1 0.93 2.36 3.205(7) 151.5 27_665
C14 H14 O4 0.93 2.39 3.125(8) 136.0 27_665
C15 H15 O2 0.93 2.42 3.136(7) 133.3 14
C15 H15 O6 0.93 2.50 3.144(7) 126.9 26_666
C14 H14 O1 0.93 2.36 3.205(7) 151.5 27_665
C14 H14 O4 0.93 2.39 3.125(8) 136.0 27_665
C15 H15 O2 0.93 2.42 3.136(7) 133.3 14
C15 H15 O6 0.93 2.50 3.144(7) 126.9 26_666
C14 H14 O1 0.93 2.36 3.205(7) 151.5 27_665
C14 H14 O4 0.93 2.39 3.125(8) 136.0 27_665
C15 H15 O2 0.93 2.42 3.136(7) 133.3 14
C15 H15 O6 0.93 2.50 3.144(7) 126.9 26_666
C14 H14 O1 0.93 2.36 3.205(7) 151.5 27_665
C14 H14 O4 0.93 2.39 3.125(8) 136.0 27_665
C15 H15 O2 0.93 2.42 3.136(7) 133.3 14
C15 H15 O6 0.93 2.50 3.144(7) 126.9 26_666
C1 H1 N3 0.93 2.96 3.884(9) 170.9 25_566
C14 H14 O1 0.93 2.36 3.205(7) 151.5 27_665
C14 H14 O4 0.93 2.39 3.125(8) 136.0 27_665
C15 H15 O2 0.93 2.42 3.136(7) 133.3 14
C15 H15 O6 0.93 2.50 3.144(7) 126.9 26_666
C1 H1 N3 0.93 2.96 3.884(9) 170.9 25_566
C14 H14 O1 0.93 2.36 3.205(7) 151.5 27_665
C14 H14 O4 0.93 2.39 3.125(8) 136.0 27_665
C15 H15 O2 0.93 2.42 3.136(7) 133.3 14
C15 H15 O6 0.93 2.50 3.144(7) 126.9 26_666
C1 H1 N3 0.93 2.96 3.884(9) 170.9 25_566
C14 H14 O1 0.93 2.36 3.205(7) 151.5 27_665
C14 H14 O4 0.93 2.39 3.125(8) 136.0 27_665
C15 H15 O2 0.93 2.42 3.136(7) 133.3 14
C15 H15 O6 0.93 2.50 3.144(7) 126.9 26_666
C14 H14 O1 0.93 2.36 3.205(7) 151.5 27_665
C14 H14 O4 0.93 2.39 3.125(8) 136.0 27_665
C15 H15 O2 0.93 2.42 3.136(7) 133.3 14
C15 H15 O6 0.93 2.50 3.144(7) 126.9 26_666
C14 H14 O1 0.93 2.36 3.205(7) 151.5 27_665
C14 H14 O4 0.93 2.39 3.125(8) 136.0 27_665
C15 H15 O2 0.93 2.42 3.136(7) 133.3 14
C15 H15 O6 0.93 2.50 3.144(7) 126.9 26_666
C14 H14 O1 0.93 2.36 3.205(7) 151.5 27_665
C14 H14 O4 0.93 2.39 3.125(8) 136.0 27_665
C15 H15 O2 0.93 2.42 3.136(7) 133.3 14
C15 H15 O6 0.93 2.50 3.144(7) 126.9 26_666
C14 H14 O1 0.93 2.36 3.205(7) 151.5 27_665
C14 H14 O4 0.93 2.39 3.125(8) 136.0 27_665
C15 H15 O2 0.93 2.42 3.136(7) 133.3 14
C15 H15 O6 0.93 2.50 3.144(7) 126.9 26_666
O3 H3 N3 0.97 2.25 3.218(5) 177.7 .
C14 H14 O1 0.93 2.36 3.205(7) 151.5 27_665
C14 H14 O4 0.93 2.39 3.125(8) 136.0 27_665
C15 H15 O2 0.93 2.42 3.136(7) 133.3 14
C15 H15 O6 0.93 2.50 3.144(7) 126.9 26_666
O3 H3 N3 0.97 2.25 3.218(5) 177.7 .
C14 H14 O1 0.93 2.36 3.205(7) 151.5 27_665
C14 H14 O4 0.93 2.39 3.125(8) 136.0 27_665
C15 H15 O2 0.93 2.42 3.136(7) 133.3 14
C15 H15 O6 0.93 2.50 3.144(7) 126.9 26_666
O3 H3 N3 0.97 2.25 3.218(5) 177.7 .
C14 H14 O1 0.93 2.36 3.205(7) 151.5 27_665
C14 H14 O4 0.93 2.39 3.125(8) 136.0 27_665
C15 H15 O2 0.93 2.42 3.136(7) 133.3 14
C15 H15 O6 0.93 2.50 3.144(7) 126.9 26_666
O3 H3 N3 0.97 2.25 3.218(5) 177.7 .
C14 H14 O1 0.93 2.36 3.205(7) 151.5 27_665
C14 H14 O4 0.93 2.39 3.125(8) 136.0 27_665
C15 H15 O2 0.93 2.42 3.136(7) 133.3 14
C15 H15 O6 0.93 2.50 3.144(7) 126.9 26_666
O3 H3 N3 0.97 2.25 3.218(5) 177.7 .
C14 H14 O1 0.93 2.36 3.205(7) 151.5 27_665
C14 H14 O4 0.93 2.39 3.125(8) 136.0 27_665
C15 H15 O2 0.93 2.42 3.136(7) 133.3 14
C15 H15 O6 0.93 2.50 3.144(7) 126.9 26_666
O3 H3 N3 0.97 2.25 3.218(5) 177.7 .
